data_7701206
loop_
_publ_author_name
'Salazar-D\'iaz, J Jacobo'
'Mu\~noz-Hern\'andez, Miguel A'
'Rufino-Felipe, Ernesto'
'Flores-Alamo, Marcos'
'Ram\'irez-Sol\'is, Alejandro'
'Montiel-Palma, Virginia'

_publ_section_title
;
 Bi- and tridentate stannylphosphines and their coordination to low-valent
 platinum.
;
_journal_issue 42
_journal_name_full 'Dalton transactions (Cambridge, England : 2003)'
_journal_page_first 15896
_journal_page_last 15905
_journal_paper_doi 10.1039/c9dt03317c
_journal_volume 48
_journal_year 2019
_chemical_formula_moiety 'C22 H25 P Sn'
_chemical_formula_sum 'C22 H25 P Sn'
_chemical_formula_weight 439.08
_chemical_properties_physical Air-sensitive
_space_group_crystal_system triclinic
_space_group_IT_number 2
_space_group_name_Hall '-P 1'
_space_group_name_H-M_alt 'P -1'
_symmetry_space_group_name_Hall '-P 1'
_symmetry_space_group_name_H-M 'P -1'
_atom_sites_solution_hydrogens geom
_atom_sites_solution_primary dual
_audit_creation_date 2019-02-27
_audit_creation_method
;
Olex2 1.2
(compiled 2018.05.29 svn.r3508 for OlexSys, GUI svn.r5506)
;
_audit_update_record
;
2019-04-13 deposited with the CCDC.    2019-09-19 downloaded from the CCDC.
;
_cell_angle_alpha 77.307(2)
_cell_angle_beta 85.848(2)
_cell_angle_gamma 62.788(2)
_cell_formula_units_Z 4
_cell_length_a 10.7778(3)
_cell_length_b 10.9555(3)
_cell_length_c 19.6759(4)
_cell_measurement_reflns_used 16714
_cell_measurement_temperature 100.0(3)
_cell_measurement_theta_max 28.9780
_cell_measurement_theta_min 3.0590
_cell_volume 2014.57(10)
_computing_cell_refinement
;
CrysAlisPro, Agilent Technologies,
Version 1.171.37.35 (release 13-08-2014 CrysAlis171 .NET)
(compiled Aug 13 2014,18:06:01)
;
_computing_data_collection
;
CrysAlisPro, Agilent Technologies,
Version 1.171.37.35 (release 13-08-2014 CrysAlis171 .NET)
(compiled Aug 13 2014,18:06:01)
;
_computing_data_reduction
;
CrysAlisPro, Agilent Technologies,
Version 1.171.37.35 (release 13-08-2014 CrysAlis171 .NET)
(compiled Aug 13 2014,18:06:01)
;
_computing_molecular_graphics 'Olex2 (Dolomanov et al., 2009)'
_computing_publication_material 'Olex2 (Dolomanov et al., 2009)'
_computing_structure_refinement 'ShelXL (Sheldrick, 2015)'
_computing_structure_solution 'ShelXT (Sheldrick, 2015)'
_diffrn_ambient_environment N~2~
_diffrn_ambient_temperature 100.0(3)
_diffrn_detector 'CCD plate'
_diffrn_detector_area_resol_mean 8.0769
_diffrn_detector_type EosS2
_diffrn_measured_fraction_theta_full 0.998
_diffrn_measured_fraction_theta_max 0.888
_diffrn_measurement_details
;
#__ type_ start__ end____ width___ exp.time_
  1 omega   32.00   79.00   1.0000   15.0000
omega____ theta____ kappa____ phi______ frames
    -       15.2374   38.0000   60.0000 47

#__ type_ start__ end____ width___ exp.time_
  2 omega   -9.00   81.00   1.0000   15.0000
omega____ theta____ kappa____ phi______ frames
    -       15.2374   77.0000  120.0000 90

#__ type_ start__ end____ width___ exp.time_
  3 omega   -9.00   83.00   1.0000   15.0000
omega____ theta____ kappa____ phi______ frames
    -       15.2374   77.0000  -30.0000 92

#__ type_ start__ end____ width___ exp.time_
  4 omega    5.00   83.00   1.0000   15.0000
omega____ theta____ kappa____ phi______ frames
    -       15.2374   57.0000 -120.0000 78

#__ type_ start__ end____ width___ exp.time_
  5 omega  -20.00   54.00   1.0000   15.0000
omega____ theta____ kappa____ phi______ frames
    -       15.2374  -99.0000 -180.0000 74

#__ type_ start__ end____ width___ exp.time_
  6 omega  -40.00   26.00   1.0000   15.0000
omega____ theta____ kappa____ phi______ frames
    -       15.2374  -57.0000 -120.0000 66

#__ type_ start__ end____ width___ exp.time_
  7 omega  -51.00   32.00   1.0000   15.0000
omega____ theta____ kappa____ phi______ frames
    -       15.2374  -57.0000  -30.0000 83

#__ type_ start__ end____ width___ exp.time_
  8 omega  -54.00   33.00   1.0000   15.0000
omega____ theta____ kappa____ phi______ frames
    -       15.2374  -38.0000   60.0000 87

#__ type_ start__ end____ width___ exp.time_
  9 omega  -64.00  -24.00   1.0000   15.0000
omega____ theta____ kappa____ phi______ frames
    -      -16.1749  115.0000    9.7880 40

#__ type_ start__ end____ width___ exp.time_
 10 omega  -67.00  -27.00   1.0000   15.0000
omega____ theta____ kappa____ phi______ frames
    -      -16.1749  120.0000 -132.2227 40
;
_diffrn_measurement_device 'four-circle diffractometer'
_diffrn_measurement_device_type 'SuperNova, Dual, Cu at zero, EosS2'
_diffrn_measurement_method '\w scans'
_diffrn_orient_matrix_UB_11 -0.0696184000
_diffrn_orient_matrix_UB_12 0.0101437000
_diffrn_orient_matrix_UB_13 -0.0020427000
_diffrn_orient_matrix_UB_21 -0.0235702000
_diffrn_orient_matrix_UB_22 0.0734208000
_diffrn_orient_matrix_UB_23 -0.0110676000
_diffrn_orient_matrix_UB_31 0.0089305000
_diffrn_orient_matrix_UB_32 -0.0072139000
_diffrn_orient_matrix_UB_33 -0.0352171000
_diffrn_radiation_monochromator mirror
_diffrn_radiation_probe x-ray
_diffrn_radiation_type MoK\a
_diffrn_radiation_wavelength 0.71073
_diffrn_reflns_av_R_equivalents 0.0303
_diffrn_reflns_av_unetI/netI 0.0348
_diffrn_reflns_Laue_measured_fraction_full 0.998
_diffrn_reflns_Laue_measured_fraction_max 0.888
_diffrn_reflns_limit_h_max 14
_diffrn_reflns_limit_h_min -14
_diffrn_reflns_limit_k_max 14
_diffrn_reflns_limit_k_min -14
_diffrn_reflns_limit_l_max 26
_diffrn_reflns_limit_l_min -25
_diffrn_reflns_number 31457
_diffrn_reflns_point_group_measured_fraction_full 0.998
_diffrn_reflns_point_group_measured_fraction_max 0.888
_diffrn_reflns_theta_full 25.242
_diffrn_reflns_theta_max 29.202
_diffrn_reflns_theta_min 2.678
_diffrn_source 'SuperNova (Mo) X-ray Source'
_exptl_absorpt_coefficient_mu 1.348
_exptl_absorpt_correction_T_max 1.00000
_exptl_absorpt_correction_T_min 0.87130
_exptl_absorpt_correction_type multi-scan
_exptl_absorpt_process_details
;
CrysAlisPro, Agilent Technologies,
Version 1.171.37.35 (release 13-08-2014 CrysAlis171 .NET)
(compiled Aug 13 2014,18:06:01)
Empirical absorption correction using spherical harmonics,
 implemented in SCALE3 ABSPACK scaling algorithm.
Empirical absorption correction using spherical harmonics,
 implemented in SCALE3 ABSPACK scaling algorithm.
;
_exptl_crystal_colour 'clear colourless'
_exptl_crystal_colour_lustre clear
_exptl_crystal_colour_primary colourless
_exptl_crystal_density_diffrn 1.448
_exptl_crystal_description plate
_exptl_crystal_F_000 888
_exptl_crystal_recrystallization_method 'Re-crystallisation from solvent: Toluene'
_exptl_crystal_size_max 0.19
_exptl_crystal_size_mid 0.17
_exptl_crystal_size_min 0.12
_refine_diff_density_max 0.454
_refine_diff_density_min -0.492
_refine_diff_density_rms 0.076
_refine_ls_extinction_method none
_refine_ls_goodness_of_fit_ref 1.026
_refine_ls_hydrogen_treatment constr
_refine_ls_matrix_type full
_refine_ls_number_parameters 439
_refine_ls_number_reflns 9697
_refine_ls_number_restraints 0
_refine_ls_restrained_S_all 1.026
_refine_ls_R_factor_all 0.0314
_refine_ls_R_factor_gt 0.0255
_refine_ls_shift/su_max 0.002
_refine_ls_shift/su_mean 0.000
_refine_ls_structure_factor_coef Fsqd
_refine_ls_weighting_details 'w=1/[\s^2^(Fo^2^)+(0.0203P)^2^+0.8824P] where P=(Fo^2^+2Fc^2^)/3'
_refine_ls_weighting_scheme calc
_refine_ls_wR_factor_gt 0.0531
_refine_ls_wR_factor_ref 0.0558
_reflns_Friedel_coverage 0.000
_reflns_number_gt 8552
_reflns_number_total 9697
_reflns_threshold_expression 'I > 2\s(I)'
_cod_data_source_file c9dt03317c2.cif
_cod_data_source_block 2
_cod_depositor_comments 'Adding full bibliography for 7701201--7701206.cif.'
_cod_database_code 7701206
_shelx_shelxl_version_number 2014/7
_chemical_oxdiff_formula 'C H Sn P'
_shelx_space_group_comment
;
The symmetry employed for this shelxl refinement is uniquely defined
by the following loop, which should always be used as a source of
symmetry information in preference to the above space-group names.
They are only intended as comments.
;
_shelx_estimated_absorpt_t_max 0.855
_shelx_estimated_absorpt_t_min 0.784
_reflns_odcompleteness_completeness 99.89
_reflns_odcompleteness_iscentric 1
_reflns_odcompleteness_theta 26.32
_olex2_refinement_description
;
1. Fixed Uiso
 At 1.2 times of:
  All C(H) groups, All C(H,H) groups
 At 1.5 times of:
  All C(H,H,H) groups
2.a Secondary CH2 refined with riding coordinates:
 C7(H7A,H7B), C29(H29A,H29B)
2.b Aromatic/amide H refined with riding coordinates:
 C2(H2), C3(H3), C4(H4), C5(H5), C12(H12), C13(H13), C14(H14), C15(H15),
 C16(H16), C18(H18), C19(H19), C20(H20), C21(H21), C22(H22), C25(H25), C26(H26),
  C27(H27), C28(H28), C34(H34), C35(H35), C36(H36), C37(H37), C38(H38),
 C40(H40), C41(H41), C42(H42), C43(H43), C44(H44)
2.c Idealised Me refined as rotating group:
 C8(H8A,H8B,H8C), C9(H9A,H9B,H9C), C10(H10A,H10B,H10C), C30(H30A,H30B,H30C),
 C31(H31A,H31B,H31C), C32(H32A,H32B,H32C)
;
_olex2_date_sample_data_collection 2018-05-29
_olex2_submission_special_instructions 'No special instructions were received'

loop_
_space_group_symop_operation_xyz
'x, y, z'
'-x, -y, -z'

loop_
_atom_site_label
_atom_site_type_symbol
_atom_site_fract_x
_atom_site_fract_y
_atom_site_fract_z
_atom_site_U_iso_or_equiv
_atom_site_adp_type
_atom_site_occupancy
_atom_site_site_symmetry_order
_atom_site_calc_flag
_atom_site_refinement_flags_posn
Sn1 Sn 0.22469(2) 0.71599(2) 0.32548(2) 0.01855(4) Uani 1 1 d .
P1 P 0.25920(5) 0.89698(5) 0.45531(3) 0.01457(10) Uani 1 1 d .
C1 C 0.4448(2) 0.81029(19) 0.34883(9) 0.0146(4) Uani 1 1 d .
C2 C 0.5777(2) 0.7476(2) 0.32215(10) 0.0192(4) Uani 1 1 d .
H2 H 0.5860 0.7386 0.2759 0.023 Uiso 1 1 calc R
C3 C 0.6972(2) 0.6986(2) 0.36274(11) 0.0220(4) Uani 1 1 d .
H3 H 0.7845 0.6565 0.3438 0.026 Uiso 1 1 calc R
C4 C 0.6872(2) 0.7122(2) 0.43150(10) 0.0200(4) Uani 1 1 d .
H4 H 0.7673 0.6796 0.4589 0.024 Uiso 1 1 calc R
C5 C 0.5562(2) 0.7748(2) 0.45902(10) 0.0164(4) Uani 1 1 d .
H5 H 0.5494 0.7847 0.5051 0.020 Uiso 1 1 calc R
C6 C 0.4349(2) 0.82338(19) 0.41924(9) 0.0135(4) Uani 1 1 d .
C7 C 0.3181(2) 0.8590(2) 0.30403(10) 0.0174(4) Uani 1 1 d .
H7A H 0.3432 0.8696 0.2555 0.021 Uiso 1 1 calc R
H7B H 0.2494 0.9505 0.3112 0.021 Uiso 1 1 calc R
C8 C 0.2778(3) 0.6037(2) 0.24255(11) 0.0326(6) Uani 1 1 d .
H8A H 0.2785 0.6648 0.1995 0.049 Uiso 1 1 calc GR
H8B H 0.2102 0.5711 0.2389 0.049 Uiso 1 1 calc GR
H8C H 0.3686 0.5248 0.2522 0.049 Uiso 1 1 calc GR
C9 C 0.0025(2) 0.8337(3) 0.32688(15) 0.0420(7) Uani 1 1 d .
H9A H -0.0217 0.8884 0.3621 0.063 Uiso 1 1 calc GR
H9B H -0.0385 0.7705 0.3369 0.063 Uiso 1 1 calc GR
H9C H -0.0320 0.8951 0.2822 0.063 Uiso 1 1 calc GR
C10 C 0.3050(3) 0.5708(2) 0.42242(11) 0.0273(5) Uani 1 1 d .
H10A H 0.3869 0.5733 0.4369 0.041 Uiso 1 1 calc GR
H10B H 0.3286 0.4779 0.4169 0.041 Uiso 1 1 calc GR
H10C H 0.2355 0.5961 0.4571 0.041 Uiso 1 1 calc GR
C11 C 0.2018(2) 1.0870(2) 0.43043(9) 0.0157(4) Uani 1 1 d .
C12 C 0.0644(2) 1.1767(2) 0.44402(11) 0.0237(5) Uani 1 1 d .
H12 H 0.0067 1.1392 0.4664 0.028 Uiso 1 1 calc R
C13 C 0.0135(2) 1.3212(2) 0.42431(12) 0.0285(5) Uani 1 1 d .
H13 H -0.0772 1.3799 0.4347 0.034 Uiso 1 1 calc R
C14 C 0.0969(2) 1.3783(2) 0.38941(11) 0.0250(5) Uani 1 1 d .
H14 H 0.0619 1.4752 0.3756 0.030 Uiso 1 1 calc R
C15 C 0.2332(2) 1.2906(2) 0.37496(10) 0.0208(4) Uani 1 1 d .
H15 H 0.2896 1.3287 0.3514 0.025 Uiso 1 1 calc R
C16 C 0.2852(2) 1.1458(2) 0.39587(10) 0.0170(4) Uani 1 1 d .
H16 H 0.3769 1.0876 0.3866 0.020 Uiso 1 1 calc R
C17 C 0.3034(2) 0.8552(2) 0.54857(10) 0.0169(4) Uani 1 1 d .
C18 C 0.3347(2) 0.7190(2) 0.58446(11) 0.0230(5) Uani 1 1 d .
H18 H 0.3247 0.6579 0.5617 0.028 Uiso 1 1 calc R
C19 C 0.3807(2) 0.6741(3) 0.65363(11) 0.0285(5) Uani 1 1 d .
H19 H 0.4040 0.5824 0.6767 0.034 Uiso 1 1 calc R
C20 C 0.3918(2) 0.7656(3) 0.68823(11) 0.0295(5) Uani 1 1 d .
H20 H 0.4230 0.7352 0.7346 0.035 Uiso 1 1 calc R
C21 C 0.3566(2) 0.9022(3) 0.65412(11) 0.0276(5) Uani 1 1 d .
H21 H 0.3619 0.9644 0.6779 0.033 Uiso 1 1 calc R
C22 C 0.3133(2) 0.9469(2) 0.58409(10) 0.0212(4) Uani 1 1 d .
H22 H 0.2909 1.0385 0.5611 0.025 Uiso 1 1 calc R
Sn2 Sn 0.14038(2) 0.68614(2) 0.83872(2) 0.01615(4) Uani 1 1 d .
P2 P 0.39994(5) 0.36263(5) 0.96687(3) 0.01450(10) Uani 1 1 d .
C23 C 0.2527(2) 0.3716(2) 0.85307(10) 0.0160(4) Uani 1 1 d .
C24 C 0.29846(19) 0.30409(19) 0.92288(9) 0.0136(4) Uani 1 1 d .
C25 C 0.26021(19) 0.2007(2) 0.95662(10) 0.0155(4) Uani 1 1 d .
H25 H 0.2909 0.1558 1.0025 0.019 Uiso 1 1 calc R
C26 C 0.1774(2) 0.1634(2) 0.92326(10) 0.0181(4) Uani 1 1 d .
H26 H 0.1539 0.0935 0.9463 0.022 Uiso 1 1 calc R
C27 C 0.1304(2) 0.2316(2) 0.85523(10) 0.0216(4) Uani 1 1 d .
H27 H 0.0738 0.2085 0.8325 0.026 Uiso 1 1 calc R
C28 C 0.1678(2) 0.3339(2) 0.82113(10) 0.0206(4) Uani 1 1 d .
H28 H 0.1354 0.3789 0.7755 0.025 Uiso 1 1 calc R
C29 C 0.2872(2) 0.4853(2) 0.81449(10) 0.0191(4) Uani 1 1 d .
H29A H 0.2833 0.4909 0.7647 0.023 Uiso 1 1 calc R
H29B H 0.3813 0.4637 0.8275 0.023 Uiso 1 1 calc R
C30 C 0.0304(2) 0.6467(2) 0.92923(11) 0.0244(5) Uani 1 1 d .
H30A H 0.0106 0.5706 0.9271 0.037 Uiso 1 1 calc GR
H30B H -0.0555 0.7295 0.9309 0.037 Uiso 1 1 calc GR
H30C H 0.0868 0.6223 0.9703 0.037 Uiso 1 1 calc GR
C31 C -0.0011(2) 0.7956(3) 0.75051(12) 0.0336(6) Uani 1 1 d .
H31A H 0.0450 0.8275 0.7123 0.050 Uiso 1 1 calc GR
H31B H -0.0807 0.8747 0.7623 0.050 Uiso 1 1 calc GR
H31C H -0.0309 0.7336 0.7373 0.050 Uiso 1 1 calc GR
C32 C 0.2411(2) 0.8071(2) 0.85409(11) 0.0273(5) Uani 1 1 d .
H32A H 0.3395 0.7473 0.8619 0.041 Uiso 1 1 calc GR
H32B H 0.2035 0.8483 0.8938 0.041 Uiso 1 1 calc GR
H32C H 0.2255 0.8800 0.8135 0.041 Uiso 1 1 calc GR
C33 C 0.4007(2) 0.2777(2) 1.05860(10) 0.0158(4) Uani 1 1 d .
C34 C 0.4940(2) 0.1394(2) 1.08725(10) 0.0187(4) Uani 1 1 d .
H34 H 0.5611 0.0853 1.0595 0.022 Uiso 1 1 calc R
C35 C 0.4878(2) 0.0813(2) 1.15709(11) 0.0235(5) Uani 1 1 d .
H35 H 0.5509 -0.0110 1.1758 0.028 Uiso 1 1 calc R
C36 C 0.3879(3) 0.1606(2) 1.19873(11) 0.0268(5) Uani 1 1 d .
H36 H 0.3830 0.1215 1.2452 0.032 Uiso 1 1 calc R
C37 C 0.2951(2) 0.2989(2) 1.17057(11) 0.0279(5) Uani 1 1 d .
H37 H 0.2276 0.3526 1.1983 0.033 Uiso 1 1 calc R
C38 C 0.3028(2) 0.3574(2) 1.10135(11) 0.0221(4) Uani 1 1 d .
H38 H 0.2419 0.4509 1.0833 0.027 Uiso 1 1 calc R
C39 C 0.5790(2) 0.2535(2) 0.94276(9) 0.0152(4) Uani 1 1 d .
C40 C 0.6842(2) 0.2820(2) 0.96121(10) 0.0204(4) Uani 1 1 d .
H40 H 0.6616 0.3558 0.9835 0.025 Uiso 1 1 calc R
C41 C 0.8223(2) 0.2010(2) 0.94663(11) 0.0247(5) Uani 1 1 d .
H41 H 0.8918 0.2201 0.9596 0.030 Uiso 1 1 calc R
C42 C 0.8568(2) 0.0919(2) 0.91290(10) 0.0217(4) Uani 1 1 d .
H42 H 0.9495 0.0377 0.9033 0.026 Uiso 1 1 calc R
C43 C 0.7535(2) 0.0637(2) 0.89344(10) 0.0182(4) Uani 1 1 d .
H43 H 0.7766 -0.0092 0.8705 0.022 Uiso 1 1 calc R
C44 C 0.6149(2) 0.1441(2) 0.90812(10) 0.0164(4) Uani 1 1 d .
H44 H 0.5458 0.1249 0.8948 0.020 Uiso 1 1 calc R

loop_
_atom_site_aniso_label
_atom_site_aniso_U_11
_atom_site_aniso_U_22
_atom_site_aniso_U_33
_atom_site_aniso_U_23
_atom_site_aniso_U_13
_atom_site_aniso_U_12
Sn1 0.01937(8) 0.01646(7) 0.02041(7) -0.00223(5) -0.00310(6) -0.00881(6)
P1 0.0140(2) 0.0152(2) 0.0147(2) -0.00182(19) 0.00015(19) -0.0073(2)
C1 0.0195(10) 0.0096(9) 0.0151(9) -0.0004(7) -0.0017(8) -0.0077(8)
C2 0.0233(11) 0.0182(10) 0.0153(9) -0.0046(8) 0.0035(8) -0.0086(9)
C3 0.0164(10) 0.0206(11) 0.0243(11) -0.0063(9) 0.0063(8) -0.0044(9)
C4 0.0162(10) 0.0193(10) 0.0224(10) -0.0021(8) -0.0021(8) -0.0068(9)
C5 0.0194(10) 0.0172(10) 0.0139(9) -0.0024(7) 0.0001(8) -0.0096(9)
C6 0.0154(9) 0.0108(9) 0.0139(9) -0.0013(7) 0.0016(7) -0.0065(8)
C7 0.0215(10) 0.0166(10) 0.0134(9) -0.0002(7) -0.0028(8) -0.0089(9)
C8 0.0509(16) 0.0236(12) 0.0232(11) -0.0030(9) -0.0097(11) -0.0162(12)
C9 0.0214(12) 0.0377(15) 0.0671(19) -0.0101(13) -0.0015(12) -0.0136(12)
C10 0.0420(14) 0.0210(11) 0.0211(11) -0.0018(9) -0.0023(10) -0.0169(11)
C11 0.0157(9) 0.0177(10) 0.0134(9) -0.0033(7) -0.0012(7) -0.0072(8)
C12 0.0176(10) 0.0237(11) 0.0275(11) -0.0013(9) 0.0037(9) -0.0097(9)
C13 0.0190(11) 0.0199(11) 0.0375(13) -0.0052(10) 0.0036(10) -0.0018(10)
C14 0.0264(12) 0.0146(10) 0.0298(11) -0.0021(9) -0.0034(9) -0.0062(9)
C15 0.0250(11) 0.0195(11) 0.0212(10) -0.0032(8) 0.0002(9) -0.0134(10)
C16 0.0156(10) 0.0185(10) 0.0172(9) -0.0052(8) 0.0003(8) -0.0072(9)
C17 0.0139(9) 0.0225(11) 0.0134(9) -0.0034(8) 0.0037(7) -0.0081(9)
C18 0.0228(11) 0.0277(12) 0.0195(10) -0.0002(9) 0.0029(9) -0.0147(10)
C19 0.0240(11) 0.0329(13) 0.0217(11) 0.0059(9) 0.0038(9) -0.0125(11)
C20 0.0197(11) 0.0467(15) 0.0134(10) -0.0048(10) 0.0043(8) -0.0090(11)
C21 0.0222(11) 0.0394(14) 0.0207(11) -0.0153(10) 0.0037(9) -0.0102(11)
C22 0.0163(10) 0.0231(11) 0.0210(10) -0.0066(8) 0.0020(8) -0.0056(9)
Sn2 0.01530(7) 0.01500(7) 0.01528(7) -0.00174(5) -0.00057(5) -0.00494(6)
P2 0.0148(2) 0.0126(2) 0.0161(2) -0.00318(19) 0.00240(19) -0.0064(2)
C23 0.0130(9) 0.0145(10) 0.0164(9) -0.0046(8) 0.0039(8) -0.0027(8)
C24 0.0093(9) 0.0123(9) 0.0169(9) -0.0051(7) 0.0025(7) -0.0022(8)
C25 0.0117(9) 0.0154(10) 0.0159(9) -0.0028(7) 0.0011(7) -0.0036(8)
C26 0.0163(10) 0.0191(10) 0.0212(10) -0.0039(8) 0.0034(8) -0.0104(9)
C27 0.0178(10) 0.0281(12) 0.0219(10) -0.0090(9) 0.0007(8) -0.0113(9)
C28 0.0177(10) 0.0249(11) 0.0152(9) -0.0045(8) 0.0019(8) -0.0064(9)
C29 0.0195(10) 0.0176(10) 0.0164(9) -0.0013(8) 0.0037(8) -0.0064(9)
C30 0.0193(11) 0.0261(12) 0.0232(11) -0.0060(9) 0.0054(9) -0.0068(10)
C31 0.0259(12) 0.0321(13) 0.0283(12) 0.0023(10) -0.0096(10) -0.0032(11)
C32 0.0334(13) 0.0302(12) 0.0245(11) -0.0094(9) 0.0037(10) -0.0186(11)
C33 0.0169(10) 0.0207(10) 0.0159(9) -0.0054(8) 0.0017(8) -0.0131(9)
C34 0.0178(10) 0.0221(11) 0.0188(10) -0.0053(8) 0.0008(8) -0.0108(9)
C35 0.0282(12) 0.0241(11) 0.0221(10) 0.0012(9) -0.0064(9) -0.0169(10)
C36 0.0415(14) 0.0400(14) 0.0132(10) -0.0050(9) 0.0015(9) -0.0309(12)
C37 0.0359(13) 0.0353(13) 0.0228(11) -0.0161(10) 0.0129(10) -0.0222(12)
C38 0.0235(11) 0.0221(11) 0.0239(11) -0.0088(9) 0.0054(9) -0.0119(10)
C39 0.0151(9) 0.0168(10) 0.0129(9) -0.0018(7) 0.0016(7) -0.0073(8)
C40 0.0226(11) 0.0237(11) 0.0185(10) -0.0060(8) 0.0020(8) -0.0129(9)
C41 0.0181(10) 0.0367(13) 0.0256(11) -0.0069(10) 0.0011(9) -0.0177(10)
C42 0.0137(10) 0.0251(11) 0.0194(10) -0.0021(8) 0.0043(8) -0.0046(9)
C43 0.0199(10) 0.0153(10) 0.0156(9) -0.0028(8) 0.0024(8) -0.0054(9)
C44 0.0163(10) 0.0168(10) 0.0160(9) -0.0014(8) 0.0004(8) -0.0083(9)

loop_
_atom_type_symbol
_atom_type_description
_atom_type_scat_dispersion_real
_atom_type_scat_dispersion_imag
_atom_type_scat_source
C C 0.0033 0.0016 'International Tables Vol C Tables 4.2.6.8 and 6.1.1.4'
H H 0.0000 0.0000 'International Tables Vol C Tables 4.2.6.8 and 6.1.1.4'
P P 0.1023 0.0942 'International Tables Vol C Tables 4.2.6.8 and 6.1.1.4'
Sn Sn -0.6537 1.4246 'International Tables Vol C Tables 4.2.6.8 and 6.1.1.4'

loop_
_geom_angle_atom_site_label_1
_geom_angle_atom_site_label_2
_geom_angle_atom_site_label_3
_geom_angle
C8 Sn1 C7 107.47(9)
C9 Sn1 C7 109.54(9)
C9 Sn1 C8 109.12(10)
C10 Sn1 C7 110.41(8)
C10 Sn1 C8 109.52(8)
C10 Sn1 C9 110.72(10)
C11 P1 C6 102.71(9)
C17 P1 C6 100.74(9)
C17 P1 C11 103.27(9)
C2 C1 C6 118.07(17)
C2 C1 C7 120.24(17)
C6 C1 C7 121.68(17)
C1 C2 H2 119.2
C3 C2 C1 121.67(18)
C3 C2 H2 119.2
C2 C3 H3 119.9
C4 C3 C2 120.14(19)
C4 C3 H3 119.9
C3 C4 H4 120.4
C3 C4 C5 119.21(19)
C5 C4 H4 120.4
C4 C5 H5 119.3
C4 C5 C6 121.49(18)
C6 C5 H5 119.3
C1 C6 P1 117.64(14)
C5 C6 P1 122.86(14)
C5 C6 C1 119.43(17)
Sn1 C7 H7A 109.0
Sn1 C7 H7B 109.0
C1 C7 Sn1 113.10(13)
C1 C7 H7A 109.0
C1 C7 H7B 109.0
H7A C7 H7B 107.8
Sn1 C8 H8A 109.5
Sn1 C8 H8B 109.5
Sn1 C8 H8C 109.5
H8A C8 H8B 109.5
H8A C8 H8C 109.5
H8B C8 H8C 109.5
Sn1 C9 H9A 109.5
Sn1 C9 H9B 109.5
Sn1 C9 H9C 109.5
H9A C9 H9B 109.5
H9A C9 H9C 109.5
H9B C9 H9C 109.5
Sn1 C10 H10A 109.5
Sn1 C10 H10B 109.5
Sn1 C10 H10C 109.5
H10A C10 H10B 109.5
H10A C10 H10C 109.5
H10B C10 H10C 109.5
C12 C11 P1 117.85(16)
C16 C11 P1 123.51(15)
C16 C11 C12 118.55(18)
C11 C12 H12 119.7
C13 C12 C11 120.5(2)
C13 C12 H12 119.7
C12 C13 H13 119.8
C14 C13 C12 120.3(2)
C14 C13 H13 119.8
C13 C14 H14 120.1
C13 C14 C15 119.8(2)
C15 C14 H14 120.1
C14 C15 H15 120.1
C14 C15 C16 119.9(2)
C16 C15 H15 120.1
C11 C16 H16 119.6
C15 C16 C11 120.83(19)
C15 C16 H16 119.6
C18 C17 P1 116.43(15)
C22 C17 P1 124.55(16)
C22 C17 C18 118.95(18)
C17 C18 H18 119.7
C19 C18 C17 120.6(2)
C19 C18 H18 119.7
C18 C19 H19 120.0
C20 C19 C18 120.0(2)
C20 C19 H19 120.0
C19 C20 H20 119.9
C19 C20 C21 120.1(2)
C21 C20 H20 119.9
C20 C21 H21 120.0
C20 C21 C22 120.0(2)
C22 C21 H21 120.0
C17 C22 C21 120.2(2)
C17 C22 H22 119.9
C21 C22 H22 119.9
C30 Sn2 C29 108.32(8)
C31 Sn2 C29 105.63(9)
C31 Sn2 C30 109.98(9)
C32 Sn2 C29 112.27(8)
C32 Sn2 C30 111.12(8)
C32 Sn2 C31 109.37(10)
C24 P2 C33 102.49(9)
C24 P2 C39 101.80(8)
C33 P2 C39 101.58(9)
C24 C23 C29 121.91(18)
C28 C23 C24 118.12(18)
C28 C23 C29 119.91(18)
C23 C24 P2 118.06(14)
C25 C24 P2 122.65(14)
C25 C24 C23 119.23(17)
C24 C25 H25 119.2
C26 C25 C24 121.53(18)
C26 C25 H25 119.2
C25 C26 H26 120.4
C27 C26 C25 119.19(19)
C27 C26 H26 120.4
C26 C27 H27 120.1
C28 C27 C26 119.88(19)
C28 C27 H27 120.1
C23 C28 H28 119.0
C27 C28 C23 122.04(19)
C27 C28 H28 119.0
Sn2 C29 H29A 109.6
Sn2 C29 H29B 109.6
C23 C29 Sn2 110.24(13)
C23 C29 H29A 109.6
C23 C29 H29B 109.6
H29A C29 H29B 108.1
Sn2 C30 H30A 109.5
Sn2 C30 H30B 109.5
Sn2 C30 H30C 109.5
H30A C30 H30B 109.5
H30A C30 H30C 109.5
H30B C30 H30C 109.5
Sn2 C31 H31A 109.5
Sn2 C31 H31B 109.5
Sn2 C31 H31C 109.5
H31A C31 H31B 109.5
H31A C31 H31C 109.5
H31B C31 H31C 109.5
Sn2 C32 H32A 109.5
Sn2 C32 H32B 109.5
Sn2 C32 H32C 109.5
H32A C32 H32B 109.5
H32A C32 H32C 109.5
H32B C32 H32C 109.5
C34 C33 P2 123.63(15)
C38 C33 P2 117.63(15)
C38 C33 C34 118.74(18)
C33 C34 H34 119.7
C35 C34 C33 120.56(19)
C35 C34 H34 119.7
C34 C35 H35 119.9
C36 C35 C34 120.2(2)
C36 C35 H35 119.9
C35 C36 H36 120.2
C35 C36 C37 119.50(19)
C37 C36 H36 120.2
C36 C37 H37 119.9
C38 C37 C36 120.3(2)
C38 C37 H37 119.9
C33 C38 H38 119.7
C37 C38 C33 120.7(2)
C37 C38 H38 119.7
C40 C39 P2 117.44(14)
C44 C39 P2 123.79(15)
C44 C39 C40 118.76(18)
C39 C40 H40 119.7
C41 C40 C39 120.51(19)
C41 C40 H40 119.7
C40 C41 H41 119.9
C42 C41 C40 120.2(2)
C42 C41 H41 119.9
C41 C42 H42 120.1
C41 C42 C43 119.89(19)
C43 C42 H42 120.1
C42 C43 H43 119.9
C42 C43 C44 120.19(18)
C44 C43 H43 119.9
C39 C44 H44 119.8
C43 C44 C39 120.38(19)
C43 C44 H44 119.8

loop_
_geom_bond_atom_site_label_1
_geom_bond_atom_site_label_2
_geom_bond_distance
Sn1 C7 2.176(2)
Sn1 C8 2.147(2)
Sn1 C9 2.140(2)
Sn1 C10 2.136(2)
P1 C6 1.8436(19)
P1 C11 1.837(2)
P1 C17 1.8335(19)
C1 C2 1.396(3)
C1 C6 1.415(3)
C1 C7 1.493(3)
C2 H2 0.9300
C2 C3 1.384(3)
C3 H3 0.9300
C3 C4 1.384(3)
C4 H4 0.9300
C4 C5 1.387(3)
C5 H5 0.9300
C5 C6 1.391(3)
C7 H7A 0.9700
C7 H7B 0.9700
C8 H8A 0.9600
C8 H8B 0.9600
C8 H8C 0.9600
C9 H9A 0.9600
C9 H9B 0.9600
C9 H9C 0.9600
C10 H10A 0.9600
C10 H10B 0.9600
C10 H10C 0.9600
C11 C12 1.399(3)
C11 C16 1.391(3)
C12 H12 0.9300
C12 C13 1.387(3)
C13 H13 0.9300
C13 C14 1.381(3)
C14 H14 0.9300
C14 C15 1.389(3)
C15 H15 0.9300
C15 C16 1.390(3)
C16 H16 0.9300
C17 C18 1.397(3)
C17 C22 1.388(3)
C18 H18 0.9300
C18 C19 1.385(3)
C19 H19 0.9300
C19 C20 1.379(3)
C20 H20 0.9300
C20 C21 1.383(3)
C21 H21 0.9300
C21 C22 1.394(3)
C22 H22 0.9300
Sn2 C29 2.1768(19)
Sn2 C30 2.142(2)
Sn2 C31 2.138(2)
Sn2 C32 2.137(2)
P2 C24 1.8383(19)
P2 C33 1.839(2)
P2 C39 1.840(2)
C23 C24 1.413(3)
C23 C28 1.394(3)
C23 C29 1.495(3)
C24 C25 1.396(3)
C25 H25 0.9300
C25 C26 1.389(3)
C26 H26 0.9300
C26 C27 1.385(3)
C27 H27 0.9300
C27 C28 1.383(3)
C28 H28 0.9300
C29 H29A 0.9700
C29 H29B 0.9700
C30 H30A 0.9600
C30 H30B 0.9600
C30 H30C 0.9600
C31 H31A 0.9600
C31 H31B 0.9600
C31 H31C 0.9600
C32 H32A 0.9600
C32 H32B 0.9600
C32 H32C 0.9600
C33 C34 1.392(3)
C33 C38 1.391(3)
C34 H34 0.9300
C34 C35 1.392(3)
C35 H35 0.9300
C35 C36 1.383(3)
C36 H36 0.9300
C36 C37 1.389(3)
C37 H37 0.9300
C37 C38 1.386(3)
C38 H38 0.9300
C39 C40 1.395(3)
C39 C44 1.396(3)
C40 H40 0.9300
C40 C41 1.388(3)
C41 H41 0.9300
C41 C42 1.383(3)
C42 H42 0.9300
C42 C43 1.383(3)
C43 H43 0.9300
C43 C44 1.392(3)
C44 H44 0.9300
